data_2020376
loop_
_publ_author_name
'Skowron, A.'
'Brown, I.D.'

_publ_section_title
;
 Refinement of the structure of robinsonite, Pb4 Sb6 S13
;
_journal_name_full 'Acta Crystallographica C (39,1983-)'
_journal_page_first 527
_journal_page_last 531
_journal_volume 46
_journal_year 1990
_chemical_formula_sum 'Pb4 S13 Sb6'
_chemical_name_systematic 'Pb4 Sb6 S13'
_space_group_IT_number 12
_symmetry_space_group_name_Hall '-I 2y'
_symmetry_space_group_name_H-M 'I 1 2/m 1'
_cell_angle_alpha 90
_cell_angle_beta 93.9
_cell_angle_gamma 90
_cell_formula_units_Z 4
_cell_length_a 23.698
_cell_length_b 3.98
_cell_length_c 24.466
_cell_volume 2302.241
_citation_journal_id_ASTM ACSCEE
_cod_data_source_file Skowron_ACSCEE_1990_1403.cif
_cod_data_source_block Pb4S13Sb6
_cod_original_sg_symbol_Hall '-C 2y (x,y,-x+z)'
_cod_database_code 2020376

loop_
_symmetry_equiv_pos_as_xyz
x,y,z
-x,y,-z
-x,-y,-z
x,-y,z
x+1/2,y+1/2,z+1/2
-x+1/2,y+1/2,-z+1/2
-x+1/2,-y+1/2,-z+1/2
x+1/2,-y+1/2,z+1/2

loop_
_atom_site_label
_atom_site_type_symbol
_atom_site_fract_x
_atom_site_fract_y
_atom_site_fract_z
_atom_site_occupancy
_atom_site_U_iso_or_equiv
S10 S-2 0.80468 0.5 0.22795 1 0.0
Pb1 Pb+2 0.19012 0 0.29835 0.2 0.0
S3 S-2 0.58006 0 0.15557 1 0.0
Sb7 Sb+3 0.8431 0 0.17059 0.78 0.0
S8 S-2 0.82787 0 0.95787 1 0.0
S11 S-2 0.62183 0 0.42348 1 0.0
S6 S-2 0.86285 0 0.45072 1 0.0
Sb1 Sb+3 0.19012 0 0.29835 0.8 0.0
Sb6 Sb+3 0.92064 0 0.01131 0.88 0.0
Sb2 Sb+3 0.00529 0 0.3117 0.18 0.0
Pb7 Pb+2 0.35585 0 0.3694 0.64 0.0
S9 S-2 0.75083 0 0.1108 1 0.0
Sb5 Sb+3 0.99316 0 0.14736 1 0.0
S5 S-2 0.23733 0 0.18681 1 0.0
Pb2 Pb+2 0.00529 0 0.3117 0.82 0.0
Sb3 Sb+3 0.56352 0 0.05619 1 0.0
S13 S-2 0.03337 0.5 0.78942 1 0.0
S7 S-2 0.09106 0 0.18985 1 0.0
Pb4 Pb+2 0.8431 0 0.17059 0.22 0.0
Pb5 Pb+2 0.81888 0 0.3373 1 0.0
Pb6 Pb+2 0.73025 0 0.47841 1 0.0
Sb4 Sb+3 0.38271 0 0.07722 1 0.0
Pb3 Pb+2 0.92064 0 0.01131 0.12 0.0
Sb8 Sb+3 0.35585 0 0.3694 0.36 0.0
S1 S-2 0.19207 0 0.40893 1 0.0
S2 S-2 0.02573 0 0.42516 1 0.0
S4 S-2 0.40652 0 0.17658 1 0.0
S12 S-2 0.45453 0 0.43473 1 0.0
